data_7010103
loop_
_publ_author_name
'Bera, Jitendra K.'
'Lau, Sophia S.'
'Fanwick, Phillip E.'
'Walton, Richard A.'

_publ_section_title
;
 Reactions of the dirhenium(III,III) complex
 cis-Re2(\m-O2CMe)2Cl4(H2O)2 that lead to the dirhenium(III,II)
 complexes Re2(\m-O2CMe)Cl4(PR3)2 and tetrarheniumcyclodiyne clusters
 of the type Re4(\m-O)4Cl4(PR3)4
;
_journal_issue 23
_journal_name_full 'Journal of the Chemical Society, Dalton Transactions'
_journal_page_first 4277
_journal_paper_doi 10.1039/b005975g
_journal_year 2000
_chemical_formula_sum 'C36 H66 Cl3 O P2 Re'
_chemical_formula_weight 869.43
_chemical_name_systematic ' ?'
_space_group_IT_number 2
_symmetry_cell_setting triclinic
_symmetry_space_group_name_Hall '-P 1'
_symmetry_space_group_name_H-M 'P -1'
_atom_type_scat_source 'International Tables for Crystallography (Vol C)'
_cell_angle_alpha 114.311(3)
_cell_angle_beta 107.608(3)
_cell_angle_gamma 93.089(3)
_cell_formula_units_Z 1
_cell_length_a 9.9534(5)
_cell_length_b 10.2535(5)
_cell_length_c 10.9010(5)
_cell_measurement_reflns_used 7186
_cell_measurement_temperature 193
_cell_measurement_theta_max 27
_cell_measurement_theta_min 4
_cell_volume 945.76(9)
_computing_cell_refinement DENZO/SCALEPACK_(Otwinowski,_1996)
_computing_data_collection Collect_(Nonius,_1998)
_computing_data_reduction DENZO/SCALEPACK_(Otwinowski,_1996)
_computing_molecular_graphics
;
    ORTEP (Johnson, 1976)
    Xtal_GX (Hall, 1995)
    PLUTON (Spek, 1991)
;
_computing_publication_material CIF_VAX_MolEN_(Fair,_1990)
_computing_structure_refinement SHELX97_(Sheldrick,_1997)
_computing_structure_solution PATTY_(DIRDIF92,_Beurskins,_1992)
_diffrn_ambient_temperature 193
_diffrn_radiation_type MO-K\a
_diffrn_radiation_wavelength 0.71073
_diffrn_reflns_av_R_equivalents 0.069
_diffrn_reflns_limit_h_max 12
_diffrn_reflns_limit_h_min -12
_diffrn_reflns_limit_k_max 12
_diffrn_reflns_limit_k_min -13
_diffrn_reflns_limit_l_max 14
_diffrn_reflns_limit_l_min -14
_diffrn_reflns_number 7186
_diffrn_reflns_theta_max 27.49
_diffrn_reflns_theta_min 4.00
_exptl_absorpt_coefficient_mu 3.579
_exptl_absorpt_correction_T_max 0.2857
_exptl_absorpt_correction_T_min 0.1950
_exptl_absorpt_correction_type refined_empirical_(Otwinowski_&_Minor,_1996
_exptl_crystal_colour 'olive green'
_exptl_crystal_density_diffrn 1.53
_exptl_crystal_description chunk
_exptl_crystal_F_000 446
_exptl_crystal_size_max 0.40
_exptl_crystal_size_mid 0.39
_exptl_crystal_size_min 0.35
_refine_diff_density_max 1.91
_refine_diff_density_min -2.09
_refine_ls_extinction_coef 0.21E-01
_refine_ls_extinction_method SHELXL97_(Sheldrick_1997)
_refine_ls_goodness_of_fit_ref 1.102
_refine_ls_hydrogen_treatment H_atoms_riding
_refine_ls_matrix_type full
_refine_ls_number_parameters 201
_refine_ls_number_reflns 3917
_refine_ls_number_restraints 0
_refine_ls_R_factor_gt 0.043
_refine_ls_shift/su_max 0.001
_refine_ls_structure_factor_coef Fsqd
_refine_ls_weighting_details 'w=1/[\s^2^(Fo^2^)+(0.0000P)^2^+5.9456P] where P=(Fo^2^+2Fc^2^)/3'
_refine_ls_weighting_scheme calc
_refine_ls_wR_factor_ref 0.114
_reflns_number_gt 0
_reflns_number_total 0
_reflns_threshold_expression >2.0\s(I)
_cod_data_source_file b005975g.txt
_cod_data_source_block J0403B
_cod_depositor_comments
;
The following automatic conversions were performed:
'_refine_ls_weighting_scheme' value 'calc ' changed to 'calc' according to
'/home/saulius/struct/CIF-dictionaries/cif_core.dic' dictionary named
'cif_core.dic' version 2.4.1 from 2010-06-29.

Automatic conversion script
Id: cif_fix_enum 1527 2010-12-29 10:47:43Z saulius 
;
_cod_original_cell_volume 945.76(19)
_cod_original_sg_symbol_H-M 'p -1'
_cod_database_code 7010103

loop_
_symmetry_equiv_pos_as_xyz
'x, y, z'
'-x, -y, -z'

loop_
_atom_site_aniso_label
_atom_site_aniso_U_11
_atom_site_aniso_U_22
_atom_site_aniso_U_33
_atom_site_aniso_U_12
_atom_site_aniso_U_13
_atom_site_aniso_U_23
Re 0.0244(2) 0.0358(2) 0.02006(18) 0.00724(14) 0.00623(12) 0.01237(14)
Cl(1) 0.0389(19) 0.0363(18) 0.0359(17) 0.0045(15) -0.0006(13) 0.0163(15)
Cl(2) 0.0307(8) 0.0655(11) 0.0309(7) 0.0058(8) 0.0118(6) 0.0263(8)
P(1) 0.0263(7) 0.0242(6) 0.0215(6) 0.0044(6) 0.0057(5) 0.0085(5)
C(11) 0.030(3) 0.027(3) 0.024(3) 0.004(2) 0.008(2) 0.010(2)
C(12) 0.038(4) 0.035(3) 0.077(5) 0.011(3) 0.023(4) 0.033(4)
C(13) 0.040(5) 0.050(4) 0.108(8) 0.009(4) 0.025(5) 0.051(5)
C(14) 0.030(4) 0.045(4) 0.071(5) 0.000(3) 0.017(4) 0.020(4)
C(15) 0.026(3) 0.052(4) 0.058(4) 0.005(3) 0.008(3) 0.024(4)
C(16) 0.030(4) 0.043(4) 0.051(4) 0.006(3) 0.008(3) 0.023(3)
C(21) 0.027(3) 0.033(3) 0.017(2) 0.006(2) 0.003(2) 0.006(2)
C(22) 0.047(4) 0.041(4) 0.037(3) 0.017(3) 0.013(3) 0.009(3)
C(23) 0.043(4) 0.053(4) 0.029(3) 0.012(4) 0.016(3) 0.002(3)
C(24) 0.044(4) 0.052(4) 0.034(3) -0.001(3) 0.018(3) 0.006(3)
C(25) 0.054(5) 0.056(4) 0.021(3) 0.008(4) 0.010(3) 0.018(3)
C(26) 0.042(4) 0.049(4) 0.017(2) 0.016(3) 0.008(2) 0.019(3)
C(31) 0.030(3) 0.029(3) 0.026(3) 0.008(2) 0.007(2) 0.010(2)
C(32) 0.044(4) 0.031(3) 0.038(3) 0.004(3) 0.020(3) 0.013(3)
C(33) 0.050(5) 0.039(4) 0.046(4) 0.011(3) 0.012(3) 0.024(3)
C(34) 0.056(5) 0.025(3) 0.041(4) 0.006(3) 0.011(3) 0.015(3)
C(35) 0.048(4) 0.033(3) 0.051(4) 0.015(3) 0.021(3) 0.012(3)
C(36) 0.049(4) 0.029(3) 0.042(4) 0.009(3) 0.025(3) 0.013(3)

loop_
_atom_site_label
_atom_site_fract_x
_atom_site_fract_y
_atom_site_fract_z
_atom_site_U_iso_or_equiv
_atom_site_thermal_displace_type
_atom_site_calc_flag
Re 0.0000 0.0000 0.0000 0.02721(13) Uani ?
Cl(1) 0.0127(4) 0.2461(4) 0.1123(4) 0.0407(13) Uani ?
Cl(2) 0.15951(18) 0.0413(2) -0.11097(17) 0.0407(6) Uani ?
P(1) 0.21152(17) 0.03149(15) 0.21685(15) 0.0254(4) Uani ?
O(1) 0.0092(16) 0.1832(16) 0.0826(15) 0.056(4) Uiso ?
C(11) 0.3791(7) 0.1398(6) 0.2388(6) 0.028(2) Uani ?
C(12) 0.3776(8) 0.3017(8) 0.2790(10) 0.046(3) Uani ?
C(13) 0.5046(9) 0.3732(9) 0.2619(12) 0.061(4) Uani ?
C(14) 0.6471(8) 0.3557(9) 0.3494(10) 0.051(3) Uani ?
C(15) 0.6469(8) 0.1990(9) 0.3147(9) 0.048(3) Uani ?
C(16) 0.5205(8) 0.1286(8) 0.3327(8) 0.042(3) Uani ?
C(21) 0.1719(7) 0.1060(7) 0.3865(6) 0.0288(18) Uani ?
C(22) 0.1175(9) 0.2474(8) 0.4237(8) 0.045(3) Uani ?
C(23) 0.0677(8) 0.2828(9) 0.5517(7) 0.047(3) Uani ?
C(24) 0.1841(9) 0.2884(9) 0.6823(8) 0.048(3) Uani ?
C(25) 0.2401(9) 0.1483(9) 0.6434(7) 0.044(3) Uani ?
C(26) 0.2930(8) 0.1148(8) 0.5190(6) 0.035(2) Uani ?
C(31) 0.2626(7) -0.1443(6) 0.2029(6) 0.030(2) Uani ?
C(32) 0.1478(8) -0.2462(7) 0.2063(8) 0.037(2) Uani ?
C(33) 0.1945(9) -0.3860(8) 0.2011(8) 0.044(3) Uani ?
C(34) 0.2368(9) -0.4629(7) 0.0693(8) 0.042(3) Uani ?
C(35) 0.3570(9) -0.3641(8) 0.0717(9) 0.045(3) Uani ?
C(36) 0.3139(8) -0.2216(7) 0.0761(8) 0.039(3) Uani ?
H(11) 0.3840 0.0991 0.1421 0.0370 Uiso calc
H(21) 0.0914 0.0333 0.3691 0.0370 Uiso calc
H(31) 0.3463 -0.1186 0.2902 0.0390 Uiso calc
H(12A) 0.2883 0.3099 0.2176 0.0600 Uiso calc
H(12B) 0.3825 0.3522 0.3780 0.0600 Uiso calc
H(13A) 0.4940 0.3293 0.1610 0.0790 Uiso calc
H(13B) 0.5044 0.4764 0.2929 0.0790 Uiso calc
H(14A) 0.7245 0.3941 0.3290 0.0670 Uiso calc
H(14B) 0.6644 0.4115 0.4513 0.0670 Uiso calc
H(15A) 0.7361 0.1919 0.3774 0.0620 Uiso calc
H(15B) 0.6426 0.1459 0.2161 0.0620 Uiso calc
H(16A) 0.5231 0.0265 0.3069 0.0550 Uiso calc
H(16B) 0.5284 0.1767 0.4328 0.0550 Uiso calc
H(22A) 0.0378 0.2384 0.3410 0.0590 Uiso calc
H(22B) 0.1938 0.3264 0.4476 0.0590 Uiso calc
H(23A) 0.0388 0.3765 0.5775 0.0610 Uiso calc
H(23B) -0.0158 0.2092 0.5232 0.0610 Uiso calc
H(24A) 0.2627 0.3704 0.7191 0.0610 Uiso calc
H(24B) 0.1452 0.3029 0.7574 0.0610 Uiso calc
H(25A) 0.1640 0.0681 0.6173 0.0580 Uiso calc
H(25B) 0.3186 0.1567 0.7267 0.0580 Uiso calc
H(26A) 0.3247 0.0225 0.4945 0.0460 Uiso calc
H(26B) 0.3745 0.1907 0.5475 0.0460 Uiso calc
H(32A) 0.1270 -0.1959 0.2936 0.0490 Uiso calc
H(32B) 0.0599 -0.2704 0.1248 0.0490 Uiso calc
H(33A) 0.1163 -0.4503 0.1969 0.0580 Uiso calc
H(33B) 0.2759 -0.3634 0.2879 0.0580 Uiso calc
H(34A) 0.2678 -0.5514 0.0680 0.0550 Uiso calc
H(34B) 0.1537 -0.4905 -0.0176 0.0550 Uiso calc
H(35A) 0.3811 -0.4146 -0.0135 0.0590 Uiso calc
H(35B) 0.4419 -0.3417 0.1555 0.0590 Uiso calc
H(36A) 0.2373 -0.2427 -0.0136 0.0500 Uiso calc
H(36B) 0.3958 -0.1573 0.0859 0.0500 Uiso calc

loop_
_geom_angle_atom_site_label_1
_geom_angle_atom_site_label_2
_geom_angle_atom_site_label_3
_geom_angle
_geom_angle_publ_flag
O(1) Re O(1) 179.9990(10) ?
O(1) Re Cl(1) 0.4(5) ?
O(1) Re Cl(1) 179.6(5) ?
O(1) Re Cl(1) 179.6(5) ?
O(1) Re Cl(1) 0.4(5) ?
Cl(1) Re Cl(1) 180.0(5) ?
O(1) Re Cl(2) 91.0(5) ?
O(1) Re Cl(2) 89.0(5) ?
Cl(1) Re Cl(2) 90.76(12) ?
Cl(1) Re Cl(2) 89.24(12) ?
O(1) Re Cl(2) 89.0(5) ?
O(1) Re Cl(2) 91.0(5) ?
Cl(1) Re Cl(2) 89.24(12) ?
Cl(1) Re Cl(2) 90.76(12) ?
Cl(2) Re Cl(2) 180.00(5) ?
O(1) Re P(1) 91.7(5) ?
O(1) Re P(1) 88.3(5) ?
Cl(1) Re P(1) 91.97(9) ?
Cl(1) Re P(1) 88.03(9) ?
Cl(2) Re P(1) 90.68(5) ?
Cl(2) Re P(1) 89.32(5) ?
O(1) Re P(1) 88.3(5) ?
O(1) Re P(1) 91.7(5) ?
Cl(1) Re P(1) 88.03(9) ?
Cl(1) Re P(1) 91.97(9) ?
Cl(2) Re P(1) 89.31(5) ?
Cl(2) Re P(1) 90.69(5) ?
P(1) Re P(1) 180.00(5) ?
C(11) P(1) C(31) 103.0(3) ?
C(11) P(1) C(21) 111.1(3) ?
C(31) P(1) C(21) 103.3(3) ?
C(11) P(1) Re 112.94(19) ?
C(31) P(1) Re 112.9(2) ?
C(21) P(1) Re 112.74(19) ?
C(16) C(11) C(12) 108.8(6) ?
C(16) C(11) P(1) 118.1(5) ?
C(12) C(11) P(1) 114.9(4) ?
C(13) C(12) C(11) 110.8(6) ?
C(14) C(13) C(12) 111.6(7) ?
C(15) C(14) C(13) 111.1(7) ?
C(14) C(15) C(16) 112.1(6) ?
C(11) C(16) C(15) 111.0(6) ?
C(22) C(21) C(26) 110.5(5) ?
C(22) C(21) P(1) 116.2(5) ?
C(26) C(21) P(1) 114.5(4) ?
C(21) C(22) C(23) 110.3(6) ?
C(24) C(23) C(22) 112.5(6) ?
C(25) C(24) C(23) 110.7(6) ?
C(24) C(25) C(26) 111.7(6) ?
C(25) C(26) C(21) 110.4(5) ?
C(32) C(31) C(36) 112.4(5) ?
C(32) C(31) P(1) 113.2(4) ?
C(36) C(31) P(1) 113.3(5) ?
C(33) C(32) C(31) 112.2(6) ?
C(32) C(33) C(34) 110.3(6) ?
C(35) C(34) C(33) 110.8(6) ?
C(34) C(35) C(36) 111.5(6) ?
C(35) C(36) C(31) 110.9(6) ?

loop_
_geom_bond_atom_site_label_1
_geom_bond_atom_site_label_2
_geom_bond_distance
_geom_bond_publ_flag
Re O(1) 1.699(14) ?
Re O(1) 1.699(14) ?
Re Cl(1) 2.282(4) ?
Re Cl(1) 2.282(4) ?
Re Cl(2) 2.3822(16) ?
Re Cl(2) 2.3822(16) ?
Re P(1) 2.5322(14) ?
Re P(1) 2.5322(14) ?
P(1) C(11) 1.847(7) ?
P(1) C(31) 1.858(6) ?
P(1) C(21) 1.863(6) ?
C(11) C(16) 1.512(9) ?
C(11) C(12) 1.534(8) ?
C(12) C(13) 1.525(12) ?
C(13) C(14) 1.518(11) ?
C(14) C(15) 1.492(11) ?
C(15) C(16) 1.519(11) ?
C(21) C(22) 1.515(8) ?
C(21) C(26) 1.541(7) ?
C(22) C(23) 1.531(10) ?
C(23) C(24) 1.517(10) ?
C(24) C(25) 1.510(10) ?
C(25) C(26) 1.517(9) ?
C(31) C(32) 1.525(10) ?
C(31) C(36) 1.539(8) ?
C(32) C(33) 1.515(9) ?
C(33) C(34) 1.527(10) ?
C(34) C(35) 1.513(11) ?
C(35) C(36) 1.531(9) ?
